data_4302914
loop_
_publ_author_name
'Ester Alonso'
'Juan Forni\'es'
'Consuelo Fortu\~no'
'Agust\'i Lled\'os'
'Antonio Mart\'in'
'Ainara Nova'

_publ_section_title
;
Behavior of P-Pt and P-Pd Bonds in Phosphido Complexes toward
Electrophilic Fragments
;
_journal_name_full 'Inorganic Chemistry'
_journal_page_first 7679
_journal_page_last 7690
_journal_paper_doi 10.1021/ic900415m
_journal_volume 48
_journal_year 2009
_chemical_formula_sum 'C76 H58 Ag Cl9 F10 O4 P4 Pd Pt'
_chemical_formula_weight 2077.51
_chemical_name_systematic
; 
 ? 
;
_space_group_IT_number 2
_symmetry_cell_setting triclinic
_symmetry_space_group_name_Hall '-P 1'
_symmetry_space_group_name_H-M 'P -1'
_atom_sites_solution_hydrogens geom
_atom_sites_solution_primary direct
_atom_sites_solution_secondary difmap
_audit_creation_method SHELXL-97
_cell_angle_alpha 91.6900(10)
_cell_angle_beta 99.2390(10)
_cell_angle_gamma 99.9830(10)
_cell_formula_units_Z 2
_cell_length_a 13.4884(6)
_cell_length_b 13.9324(7)
_cell_length_c 21.5019(10)
_cell_measurement_reflns_used 8510
_cell_measurement_temperature 100(2)
_cell_measurement_theta_max 24.99
_cell_measurement_theta_min 2.26
_cell_volume 3921.1(3)
_computing_cell_refinement 'Bruker SMART'
_computing_data_collection 'Bruker SMART'
_computing_data_reduction 'Bruker SAINT'
_computing_molecular_graphics 'Bruker SHELXTL'
_computing_publication_material 'Bruker SHELXTL'
_computing_structure_refinement 'SHELXL-97 (Sheldrick, 1997)'
_computing_structure_solution 'SHELXS-97 (Sheldrick, 1990)'
_diffrn_ambient_temperature 100(2)
_diffrn_measured_fraction_theta_full 0.983
_diffrn_measured_fraction_theta_max 0.983
_diffrn_measurement_device_type 'CCD area detector'
_diffrn_measurement_method 'phi and omega scans'
_diffrn_radiation_monochromator graphite
_diffrn_radiation_source 'fine-focus sealed tube'
_diffrn_radiation_type MoK\a
_diffrn_radiation_wavelength 0.71073
_diffrn_reflns_av_R_equivalents 0.0234
_diffrn_reflns_av_sigmaI/netI 0.0625
_diffrn_reflns_limit_h_max 15
_diffrn_reflns_limit_h_min -16
_diffrn_reflns_limit_k_max 8
_diffrn_reflns_limit_k_min -16
_diffrn_reflns_limit_l_max 25
_diffrn_reflns_limit_l_min -25
_diffrn_reflns_number 21614
_diffrn_reflns_theta_full 25.03
_diffrn_reflns_theta_max 25.03
_diffrn_reflns_theta_min 1.56
_exptl_absorpt_coefficient_mu 2.714
_exptl_absorpt_correction_T_max 0.6266
_exptl_absorpt_correction_T_min 0.3497
_exptl_absorpt_correction_type multi-scan
_exptl_crystal_colour orange
_exptl_crystal_density_diffrn 1.760
_exptl_crystal_density_method 'not measured'
_exptl_crystal_description block
_exptl_crystal_F_000 2040
_exptl_crystal_size_max 0.49
_exptl_crystal_size_mid 0.29
_exptl_crystal_size_min 0.19
_refine_diff_density_max 1.723
_refine_diff_density_min -1.901
_refine_diff_density_rms 0.125
_refine_ls_extinction_method none
_refine_ls_goodness_of_fit_ref 1.034
_refine_ls_hydrogen_treatment constr
_refine_ls_matrix_type full
_refine_ls_number_parameters 960
_refine_ls_number_reflns 13616
_refine_ls_number_restraints 13
_refine_ls_restrained_S_all 1.035
_refine_ls_R_factor_all 0.0469
_refine_ls_R_factor_gt 0.0395
_refine_ls_shift/su_max 0.268
_refine_ls_shift/su_mean 0.004
_refine_ls_structure_factor_coef Fsqd
_refine_ls_weighting_details 'calc w=1/[\s^2^(Fo^2^)+(0.0430P)^2^+0.0000P] where P=(Fo^2^+2Fc^2^)/3'
_refine_ls_weighting_scheme calc
_refine_ls_wR_factor_gt 0.0926
_refine_ls_wR_factor_ref 0.0952
_reflns_number_gt 11423
_reflns_number_total 13616
_reflns_threshold_expression >2sigma(I)
_cod_data_source_file ic900415m_si_002_2.cif
_cod_data_source_block 5
_cod_depositor_comments
;
The following automatic conversions were performed:
'_symmetry_cell_setting' value 'Triclinic' changed to 'triclinic'
according to '/home/saulius/struct/CIF-dictionaries/cif_core.dic'
dictionary named 'cif_core.dic' version 2.4.1 from 2010-06-29.

Automatic conversion script
Id: cif_fix_enum 1527 2010-12-29 10:47:43Z saulius 
;
_cod_database_code 4302914

loop_
_symmetry_equiv_pos_as_xyz
'x, y, z'
'-x, -y, -z'

loop_
_atom_site_label
_atom_site_type_symbol
_atom_site_fract_x
_atom_site_fract_y
_atom_site_fract_z
_atom_site_U_iso_or_equiv
_atom_site_adp_type
_atom_site_occupancy
_atom_site_symmetry_multiplicity
_atom_site_calc_flag
_atom_site_refinement_flags
_atom_site_disorder_assembly
_atom_site_disorder_group
Pt Pt 0.139111(15) 0.684796(15) 0.310445(9) 0.01560(7) Uani 1 1 d . . .
Pd Pd 0.33789(3) 0.76215(3) 0.324459(18) 0.01586(10) Uani 1 1 d . . .
Ag Ag 0.42338(3) 0.75973(3) 0.220173(19) 0.02156(11) Uani 1 1 d . . .
P1 P 0.24786(10) 0.73757(10) 0.40322(6) 0.0160(3) Uani 1 1 d . . .
P2 P 0.23015(10) 0.73038(10) 0.22860(6) 0.0166(3) Uani 1 1 d . . .
P3 P 0.50551(10) 0.82086(10) 0.36089(6) 0.0164(3) Uani 1 1 d . . .
P4 P 0.50967(11) 0.77633(11) 0.13046(7) 0.0218(3) Uani 1 1 d . . .
F1 F 0.0483(2) 0.4941(2) 0.38324(16) 0.0322(8) Uani 1 1 d . . .
F2 F -0.0954(3) 0.4697(3) 0.45817(18) 0.0485(11) Uani 1 1 d . . .
F3 F -0.1885(3) 0.6213(3) 0.48525(18) 0.0507(11) Uani 1 1 d . . .
F4 F -0.1424(2) 0.7939(3) 0.43340(17) 0.0395(9) Uani 1 1 d . . .
F5 F -0.0024(2) 0.8195(2) 0.35696(15) 0.0272(8) Uani 1 1 d . . .
F6 F -0.0478(2) 0.7565(2) 0.21597(15) 0.0268(8) Uani 1 1 d . . .
F7 F -0.1755(3) 0.6658(3) 0.11497(17) 0.0427(10) Uani 1 1 d . . .
F8 F -0.1683(3) 0.4788(3) 0.07948(16) 0.0429(10) Uani 1 1 d . . .
F9 F -0.0349(3) 0.3827(3) 0.14660(18) 0.0471(10) Uani 1 1 d . . .
F10 F 0.0949(2) 0.4711(2) 0.24909(16) 0.0333(8) Uani 1 1 d . . .
C1 C 0.0286(4) 0.6583(4) 0.3672(2) 0.0161(12) Uani 1 1 d . . .
C2 C 0.0011(4) 0.5698(4) 0.3938(3) 0.0277(14) Uani 1 1 d . . .
C3 C -0.0719(4) 0.5560(5) 0.4326(3) 0.0308(15) Uani 1 1 d . . .
C4 C -0.1194(4) 0.6319(5) 0.4460(3) 0.0342(16) Uani 1 1 d . . .
C5 C -0.0966(4) 0.7199(5) 0.4194(3) 0.0300(15) Uani 1 1 d . . .
C6 C -0.0240(4) 0.7305(4) 0.3806(3) 0.0241(13) Uani 1 1 d . . .
C7 C 0.0287(4) 0.6175(4) 0.2370(2) 0.0190(12) Uani 1 1 d . . .
C8 C -0.0433(4) 0.6620(4) 0.2015(3) 0.0222(13) Uani 1 1 d . . .
C9 C -0.1093(4) 0.6162(5) 0.1495(3) 0.0297(15) Uani 1 1 d . . .
C10 C -0.1069(4) 0.5229(5) 0.1313(3) 0.0309(15) Uani 1 1 d . . .
C11 C -0.0380(5) 0.4733(4) 0.1654(3) 0.0329(15) Uani 1 1 d . . .
C12 C 0.0265(4) 0.5212(4) 0.2178(3) 0.0250(14) Uani 1 1 d . . .
C13 C 0.2928(4) 0.6502(4) 0.4548(2) 0.0169(12) Uani 1 1 d . . .
C14 C 0.3075(4) 0.5630(4) 0.4273(3) 0.0227(13) Uani 1 1 d . . .
H14A H 0.2828 0.5468 0.3837 0.027 Uiso 1 1 calc R . .
C15 C 0.3576(4) 0.5008(4) 0.4631(3) 0.0292(14) Uani 1 1 d . . .
H15A H 0.3688 0.4420 0.4443 0.035 Uiso 1 1 calc R . .
C16 C 0.3919(4) 0.5242(5) 0.5273(3) 0.0328(16) Uani 1 1 d . . .
H16A H 0.4250 0.4801 0.5523 0.039 Uiso 1 1 calc R . .
C17 C 0.3789(4) 0.6089(5) 0.5547(3) 0.0307(15) Uani 1 1 d . . .
H17A H 0.4034 0.6242 0.5984 0.037 Uiso 1 1 calc R . .
C18 C 0.3297(4) 0.6733(4) 0.5188(2) 0.0238(13) Uani 1 1 d . . .
H18A H 0.3211 0.7331 0.5378 0.029 Uiso 1 1 calc R . .
C19 C 0.2104(4) 0.8299(4) 0.4506(2) 0.0187(12) Uani 1 1 d . . .
C20 C 0.2301(4) 0.9273(4) 0.4359(3) 0.0244(13) Uani 1 1 d . . .
H20A H 0.2700 0.9464 0.4043 0.029 Uiso 1 1 calc R . .
C21 C 0.1910(4) 0.9961(4) 0.4677(3) 0.0313(15) Uani 1 1 d . . .
H21A H 0.2056 1.0629 0.4586 0.038 Uiso 1 1 calc R . .
C22 C 0.1307(4) 0.9680(5) 0.5128(3) 0.0332(16) Uani 1 1 d . . .
H22A H 0.1033 1.0154 0.5341 0.040 Uiso 1 1 calc R . .
C23 C 0.1105(4) 0.8725(5) 0.5267(3) 0.0311(15) Uani 1 1 d . . .
H23A H 0.0692 0.8539 0.5577 0.037 Uiso 1 1 calc R . .
C24 C 0.1494(4) 0.8027(4) 0.4962(2) 0.0224(13) Uani 1 1 d . . .
H24A H 0.1347 0.7362 0.5060 0.027 Uiso 1 1 calc R . .
C25 C 0.2065(4) 0.6425(4) 0.1613(3) 0.0201(12) Uani 1 1 d . . .
C26 C 0.1383(4) 0.6511(4) 0.1066(2) 0.0230(13) Uani 1 1 d . . .
H26A H 0.1060 0.7065 0.1022 0.028 Uiso 1 1 calc R . .
C27 C 0.1182(4) 0.5787(5) 0.0589(3) 0.0312(15) Uani 1 1 d . . .
H27A H 0.0719 0.5843 0.0215 0.037 Uiso 1 1 calc R . .
C28 C 0.1647(5) 0.4981(5) 0.0650(3) 0.0353(16) Uani 1 1 d . . .
H28A H 0.1510 0.4488 0.0317 0.042 Uiso 1 1 calc R . .
C29 C 0.2317(5) 0.4890(5) 0.1199(3) 0.0349(16) Uani 1 1 d . . .
H29A H 0.2632 0.4331 0.1244 0.042 Uiso 1 1 calc R . .
C30 C 0.2522(4) 0.5609(4) 0.1675(3) 0.0240(13) Uani 1 1 d . . .
H30A H 0.2980 0.5546 0.2050 0.029 Uiso 1 1 calc R . .
C31 C 0.2008(4) 0.8459(4) 0.2010(2) 0.0181(12) Uani 1 1 d . . .
C32 C 0.2338(4) 0.8839(4) 0.1467(3) 0.0276(14) Uani 1 1 d . . .
H32A H 0.2634 0.8453 0.1202 0.033 Uiso 1 1 calc R . .
C33 C 0.2230(5) 0.9780(5) 0.1320(3) 0.0396(17) Uani 1 1 d . . .
H33A H 0.2441 1.0035 0.0948 0.048 Uiso 1 1 calc R . .
C34 C 0.1822(5) 1.0345(5) 0.1706(3) 0.0459(19) Uani 1 1 d . . .
H34A H 0.1767 1.0995 0.1605 0.055 Uiso 1 1 calc R . .
C35 C 0.1487(5) 0.9976(5) 0.2246(3) 0.0388(17) Uani 1 1 d . . .
H35A H 0.1192 1.0367 0.2510 0.047 Uiso 1 1 calc R . .
C36 C 0.1586(4) 0.9043(4) 0.2394(3) 0.0274(14) Uani 1 1 d . . .
H36A H 0.1362 0.8791 0.2763 0.033 Uiso 1 1 calc R . .
C37 C 0.5490(4) 0.8188(4) 0.4454(2) 0.0173(12) Uani 1 1 d . . .
C38 C 0.5061(4) 0.8727(4) 0.4856(2) 0.0198(12) Uani 1 1 d . . .
H38A H 0.4568 0.9102 0.4685 0.024 Uiso 1 1 calc R . .
C39 C 0.5344(4) 0.8724(4) 0.5505(3) 0.0255(14) Uani 1 1 d . . .
H39A H 0.5046 0.9099 0.5776 0.031 Uiso 1 1 calc R . .
C40 C 0.6061(4) 0.8177(4) 0.5762(3) 0.0236(13) Uani 1 1 d . . .
H40A H 0.6250 0.8166 0.6206 0.028 Uiso 1 1 calc R . .
C41 C 0.6490(4) 0.7651(4) 0.5359(3) 0.0238(13) Uani 1 1 d . . .
H41A H 0.6985 0.7280 0.5531 0.029 Uiso 1 1 calc R . .
C42 C 0.6215(4) 0.7650(4) 0.4703(3) 0.0228(13) Uani 1 1 d . . .
H42A H 0.6522 0.7284 0.4432 0.027 Uiso 1 1 calc R . .
C43 C 0.5402(4) 0.9470(4) 0.3425(2) 0.0184(12) Uani 1 1 d . . .
C44 C 0.4698(4) 0.9908(4) 0.3036(2) 0.0200(12) Uani 1 1 d . . .
H44A H 0.4045 0.9540 0.2867 0.024 Uiso 1 1 calc R . .
C45 C 0.4945(4) 1.0875(4) 0.2895(3) 0.0265(14) Uani 1 1 d . . .
H45A H 0.4457 1.1168 0.2635 0.032 Uiso 1 1 calc R . .
C46 C 0.5898(4) 1.1414(4) 0.3132(3) 0.0275(14) Uani 1 1 d . . .
H46A H 0.6073 1.2073 0.3027 0.033 Uiso 1 1 calc R . .
C47 C 0.6598(4) 1.0989(4) 0.3524(3) 0.0256(14) Uani 1 1 d . . .
H47A H 0.7250 1.1363 0.3691 0.031 Uiso 1 1 calc R . .
C48 C 0.6359(4) 1.0022(4) 0.3677(3) 0.0218(13) Uani 1 1 d . . .
H48A H 0.6842 0.9740 0.3949 0.026 Uiso 1 1 calc R . .
C49 C 0.5877(4) 0.7522(4) 0.3265(2) 0.0188(12) Uani 1 1 d . . .
C50 C 0.6738(4) 0.7957(4) 0.3024(3) 0.0234(13) Uani 1 1 d . . .
H50A H 0.6885 0.8647 0.3005 0.028 Uiso 1 1 calc R . .
C51 C 0.7379(4) 0.7385(5) 0.2813(3) 0.0291(15) Uani 1 1 d . . .
H51A H 0.7955 0.7683 0.2641 0.035 Uiso 1 1 calc R . .
C52 C 0.7180(4) 0.6388(5) 0.2852(3) 0.0328(15) Uani 1 1 d . . .
H52A H 0.7629 0.6002 0.2717 0.039 Uiso 1 1 calc R . .
C53 C 0.6321(5) 0.5943(5) 0.3089(3) 0.0317(15) Uani 1 1 d . . .
H53A H 0.6188 0.5255 0.3118 0.038 Uiso 1 1 calc R . .
C54 C 0.5669(4) 0.6503(4) 0.3281(3) 0.0241(13) Uani 1 1 d . . .
H54A H 0.5070 0.6195 0.3425 0.029 Uiso 1 1 calc R . .
C55 C 0.6231(4) 0.8708(4) 0.1439(2) 0.0239(13) Uani 1 1 d . . .
C56 C 0.7163(4) 0.8568(5) 0.1304(3) 0.0322(15) Uani 1 1 d . . .
H56A H 0.7220 0.7973 0.1097 0.039 Uiso 1 1 calc R . .
C57 C 0.8010(5) 0.9291(5) 0.1469(3) 0.0433(18) Uani 1 1 d . . .
H57A H 0.8651 0.9191 0.1376 0.052 Uiso 1 1 calc R . .
C58 C 0.7937(5) 1.0162(5) 0.1769(3) 0.0430(18) Uani 1 1 d . . .
H58A H 0.8526 1.0655 0.1884 0.052 Uiso 1 1 calc R . .
C59 C 0.7016(5) 1.0311(5) 0.1899(3) 0.0405(17) Uani 1 1 d . . .
H59A H 0.6960 1.0915 0.2095 0.049 Uiso 1 1 calc R . .
C60 C 0.6166(5) 0.9584(4) 0.1746(3) 0.0307(15) Uani 1 1 d . . .
H60A H 0.5532 0.9681 0.1852 0.037 Uiso 1 1 calc R . .
C61 C 0.4259(4) 0.8071(4) 0.0615(2) 0.0226(13) Uani 1 1 d . . .
C62 C 0.4271(4) 0.9028(5) 0.0436(3) 0.0297(15) Uani 1 1 d . . .
H62A H 0.4773 0.9543 0.0655 0.036 Uiso 1 1 calc R . .
C63 C 0.3555(5) 0.9233(5) -0.0058(3) 0.0333(16) Uani 1 1 d . . .
H63A H 0.3568 0.9886 -0.0176 0.040 Uiso 1 1 calc R . .
C64 C 0.2827(5) 0.8493(5) -0.0376(3) 0.0374(17) Uani 1 1 d . . .
H64A H 0.2341 0.8634 -0.0717 0.045 Uiso 1 1 calc R . .
C65 C 0.2801(4) 0.7547(5) -0.0202(3) 0.0325(15) Uani 1 1 d . . .
H65A H 0.2296 0.7036 -0.0422 0.039 Uiso 1 1 calc R . .
C66 C 0.3511(4) 0.7334(4) 0.0295(3) 0.0260(14) Uani 1 1 d . . .
H66A H 0.3484 0.6681 0.0415 0.031 Uiso 1 1 calc R . .
C67 C 0.5463(4) 0.6642(4) 0.1069(3) 0.0232(13) Uani 1 1 d . . .
C68 C 0.5821(4) 0.6509(4) 0.0503(3) 0.0260(14) Uani 1 1 d . . .
H68A H 0.5865 0.7022 0.0222 0.031 Uiso 1 1 calc R . .
C69 C 0.6108(4) 0.5653(5) 0.0350(3) 0.0305(15) Uani 1 1 d . . .
H69A H 0.6349 0.5569 -0.0036 0.037 Uiso 1 1 calc R . .
C70 C 0.6048(4) 0.4905(5) 0.0760(3) 0.0335(15) Uani 1 1 d . . .
H70A H 0.6258 0.4313 0.0655 0.040 Uiso 1 1 calc R . .
C71 C 0.5690(4) 0.5007(5) 0.1314(3) 0.0326(15) Uani 1 1 d . . .
H71A H 0.5646 0.4487 0.1590 0.039 Uiso 1 1 calc R . .
C72 C 0.5392(4) 0.5871(4) 0.1469(3) 0.0301(15) Uani 1 1 d . . .
H72A H 0.5136 0.5942 0.1852 0.036 Uiso 1 1 calc R . .
Cl1 Cl 0.41574(13) 0.36667(11) 0.27711(7) 0.0341(4) Uani 1 1 d . . .
O1 O 0.4068(5) 0.4220(4) 0.3315(2) 0.0708(17) Uani 1 1 d . . .
O2 O 0.5193(4) 0.3474(4) 0.2837(3) 0.0609(15) Uani 1 1 d . . .
O3 O 0.3476(4) 0.2752(3) 0.2698(2) 0.0509(13) Uani 1 1 d . . .
O4 O 0.3980(4) 0.4203(3) 0.2226(2) 0.0460(13) Uani 1 1 d . . .
C73 C 0.3929(6) 0.2301(6) 0.1273(3) 0.055(2) Uani 1 1 d . . .
H73A H 0.4218 0.2990 0.1414 0.066 Uiso 1 1 calc R . .
H73B H 0.3729 0.1959 0.1643 0.066 Uiso 1 1 calc R . .
Cl2 Cl 0.28396(14) 0.22625(14) 0.06976(9) 0.0516(5) Uani 1 1 d . . .
Cl3 Cl 0.48589(16) 0.17684(16) 0.09973(10) 0.0624(6) Uani 1 1 d . . .
C74 C 0.8885(7) 0.7264(6) 0.6925(4) 0.072(3) Uani 1 1 d . . .
H74A H 0.9188 0.6700 0.6810 0.086 Uiso 1 1 calc R . .
H74B H 0.8144 0.7034 0.6910 0.086 Uiso 1 1 calc R . .
Cl4 Cl 0.90620(17) 0.81423(19) 0.63852(11) 0.0822(8) Uani 1 1 d . . .
Cl5 Cl 0.9453(2) 0.77288(18) 0.77003(12) 0.0991(9) Uani 1 1 d . . .
C75A C -0.2488(12) 0.3854(9) 0.2522(4) 0.061(3) Uiso 0.50 1 d PD A 1
H75A H -0.3150 0.3975 0.2621 0.073 Uiso 0.50 1 calc PR A 1
H75B H -0.2112 0.4480 0.2407 0.073 Uiso 0.50 1 calc PR A 1
Cl6A Cl -0.2727(7) 0.3032(8) 0.1877(4) 0.0903(11) Uani 0.50 1 d PD A 1
Cl7A Cl -0.1791(4) 0.3487(4) 0.3200(3) 0.0903(11) Uani 0.50 1 d PD A 1
C75B C -0.2081(11) 0.3781(8) 0.2803(4) 0.061(3) Uiso 0.50 1 d PD B 2
H75C H -0.1616 0.4409 0.2784 0.073 Uiso 0.50 1 calc PR B 2
H75D H -0.2648 0.3910 0.3015 0.073 Uiso 0.50 1 calc PR B 2
Cl6B Cl -0.2562(7) 0.3267(8) 0.2042(4) 0.0903(11) Uani 0.50 1 d PD B 2
Cl7B Cl -0.1421(4) 0.2974(4) 0.3226(3) 0.0903(11) Uani 0.50 1 d PD B 2
C76A C 1.0677(9) 0.848(3) 0.0041(8) 0.195(14) Uiso 0.33 1 d PD C 1
H76A H 1.0991 0.9165 -0.0001 0.234 Uiso 0.33 1 calc PR C 1
H76B H 1.1206 0.8133 0.0256 0.234 Uiso 0.33 1 calc PR C 1
Cl8A Cl 0.9664(9) 0.8418(9) 0.0456(5) 0.1267(15) Uani 0.33 1 d PD C 1
Cl9A Cl 1.0127(8) 0.7906(8) -0.0694(4) 0.1267(15) Uani 0.33 1 d PD C 1
C76B C 0.965(4) 0.8954(6) 0.0073(13) 0.195(14) Uiso 0.33 1 d PD D 2
H76C H 1.0162 0.9312 0.0423 0.234 Uiso 0.33 1 calc PR D 2
H76D H 0.9033 0.9253 0.0024 0.234 Uiso 0.33 1 calc PR D 2
Cl8B Cl 1.0154(7) 0.8978(7) -0.0625(5) 0.1267(15) Uani 0.33 1 d PD D 2
Cl9B Cl 0.9361(8) 0.7723(7) 0.0214(5) 0.1267(15) Uani 0.33 1 d PD D 2
C76C C 0.964(4) 0.8607(7) 0.0255(17) 0.195(14) Uiso 0.33 1 d PD E 3
H76E H 1.0018 0.8638 0.0693 0.234 Uiso 0.33 1 calc PR E 3
H76F H 0.8913 0.8606 0.0266 0.234 Uiso 0.33 1 calc PR E 3
Cl8C Cl 1.0159(8) 0.9573(5) -0.0158(6) 0.1267(15) Uani 0.33 1 d PD . 3
Cl9C Cl 0.9805(8) 0.7586(5) -0.0177(6) 0.1267(15) Uani 0.33 1 d PD E 3

loop_
_atom_site_aniso_label
_atom_site_aniso_U_11
_atom_site_aniso_U_22
_atom_site_aniso_U_33
_atom_site_aniso_U_23
_atom_site_aniso_U_13
_atom_site_aniso_U_12
Pt 0.01377(11) 0.01736(12) 0.01438(12) 0.00151(9) 0.00104(8) 0.00038(9)
Pd 0.0139(2) 0.0191(2) 0.0135(2) 0.00147(18) 0.00174(16) 0.00065(17)
Ag 0.0199(2) 0.0285(3) 0.0167(2) 0.00183(19) 0.00572(17) 0.00303(19)
P1 0.0144(7) 0.0184(8) 0.0144(7) 0.0021(6) 0.0022(6) 0.0008(6)
P2 0.0164(7) 0.0184(8) 0.0143(7) 0.0016(6) 0.0012(6) 0.0026(6)
P3 0.0143(7) 0.0187(8) 0.0154(7) 0.0018(6) 0.0018(6) 0.0011(6)
P4 0.0232(8) 0.0273(9) 0.0172(8) 0.0051(7) 0.0080(6) 0.0061(7)
F1 0.034(2) 0.0236(19) 0.041(2) 0.0078(17) 0.0111(16) 0.0041(16)
F2 0.048(2) 0.042(2) 0.052(3) 0.016(2) 0.0196(19) -0.0131(19)
F3 0.037(2) 0.070(3) 0.048(2) 0.006(2) 0.0294(19) -0.001(2)
F4 0.028(2) 0.050(2) 0.045(2) -0.0036(19) 0.0153(17) 0.0124(18)
F5 0.0257(18) 0.0259(19) 0.0319(19) 0.0017(16) 0.0073(15) 0.0072(15)
F6 0.0220(18) 0.0275(19) 0.0299(19) -0.0036(16) -0.0010(14) 0.0073(15)
F7 0.031(2) 0.054(3) 0.040(2) -0.0065(19) -0.0125(17) 0.0158(18)
F8 0.033(2) 0.056(3) 0.033(2) -0.0209(19) -0.0100(17) 0.0059(18)
F9 0.046(2) 0.030(2) 0.057(3) -0.0184(19) -0.007(2) 0.0035(18)
F10 0.034(2) 0.0206(19) 0.041(2) 0.0010(16) -0.0048(16) 0.0045(16)
C1 0.014(3) 0.019(3) 0.013(3) -0.002(2) 0.001(2) -0.003(2)
C2 0.020(3) 0.030(4) 0.032(4) 0.004(3) 0.002(3) 0.002(3)
C3 0.029(4) 0.032(4) 0.027(4) 0.009(3) 0.005(3) -0.006(3)
C4 0.025(3) 0.046(4) 0.033(4) 0.004(3) 0.017(3) -0.001(3)
C5 0.017(3) 0.043(4) 0.028(3) -0.005(3) -0.001(3) 0.005(3)
C6 0.019(3) 0.031(4) 0.019(3) 0.002(3) 0.000(2) -0.002(3)
C7 0.014(3) 0.024(3) 0.017(3) 0.002(2) 0.004(2) -0.002(2)
C8 0.017(3) 0.023(3) 0.026(3) -0.001(3) 0.006(2) 0.000(3)
C9 0.017(3) 0.042(4) 0.029(4) 0.003(3) -0.005(3) 0.008(3)
C10 0.023(3) 0.041(4) 0.024(3) -0.010(3) -0.001(3) 0.000(3)
C11 0.032(4) 0.025(4) 0.038(4) -0.009(3) 0.007(3) -0.004(3)
C12 0.017(3) 0.025(3) 0.032(4) 0.007(3) 0.002(3) 0.002(3)
C13 0.012(3) 0.023(3) 0.017(3) 0.007(2) 0.004(2) 0.002(2)
C14 0.025(3) 0.025(3) 0.018(3) 0.004(3) 0.004(2) 0.003(3)
C15 0.026(3) 0.025(3) 0.039(4) 0.007(3) 0.010(3) 0.009(3)
C16 0.021(3) 0.041(4) 0.042(4) 0.025(3) 0.011(3) 0.012(3)
C17 0.022(3) 0.043(4) 0.025(3) 0.014(3) 0.001(3) 0.001(3)
C18 0.022(3) 0.030(3) 0.019(3) 0.002(3) 0.004(2) 0.001(3)
C19 0.011(3) 0.028(3) 0.015(3) -0.002(2) -0.004(2) 0.004(2)
C20 0.020(3) 0.025(3) 0.026(3) 0.004(3) -0.002(2) 0.001(3)
C21 0.028(3) 0.018(3) 0.043(4) -0.006(3) -0.007(3) 0.004(3)
C22 0.020(3) 0.040(4) 0.038(4) -0.019(3) -0.002(3) 0.011(3)
C23 0.021(3) 0.046(4) 0.024(3) -0.008(3) 0.003(3) 0.005(3)
C24 0.018(3) 0.027(3) 0.021(3) -0.001(3) 0.000(2) 0.002(3)
C25 0.019(3) 0.020(3) 0.020(3) 0.002(2) 0.004(2) -0.001(2)
C26 0.025(3) 0.029(3) 0.016(3) -0.001(3) 0.001(2) 0.009(3)
C27 0.029(3) 0.042(4) 0.018(3) -0.003(3) -0.005(3) 0.006(3)
C28 0.040(4) 0.035(4) 0.027(4) -0.010(3) -0.005(3) 0.009(3)
C29 0.040(4) 0.028(4) 0.036(4) -0.006(3) 0.001(3) 0.012(3)
C30 0.019(3) 0.030(3) 0.022(3) -0.002(3) 0.000(2) 0.005(3)
C31 0.016(3) 0.018(3) 0.021(3) 0.002(2) 0.002(2) 0.005(2)
C32 0.032(4) 0.029(4) 0.024(3) 0.006(3) 0.009(3) 0.009(3)
C33 0.055(5) 0.036(4) 0.037(4) 0.021(3) 0.022(3) 0.016(3)
C34 0.065(5) 0.034(4) 0.051(5) 0.020(4) 0.027(4) 0.023(4)
C35 0.051(4) 0.027(4) 0.047(4) 0.005(3) 0.025(3) 0.013(3)
C36 0.033(4) 0.023(3) 0.027(3) 0.006(3) 0.011(3) 0.003(3)
C37 0.016(3) 0.015(3) 0.017(3) 0.001(2) 0.000(2) -0.005(2)
C38 0.017(3) 0.019(3) 0.022(3) 0.004(2) 0.001(2) 0.002(2)
C39 0.030(3) 0.028(3) 0.019(3) 0.003(3) 0.007(3) 0.003(3)
C40 0.030(3) 0.022(3) 0.015(3) 0.003(3) -0.002(2) -0.001(3)
C41 0.027(3) 0.019(3) 0.023(3) 0.002(3) -0.005(2) 0.004(3)
C42 0.022(3) 0.021(3) 0.024(3) -0.001(3) 0.001(2) 0.002(3)
C43 0.023(3) 0.018(3) 0.016(3) 0.001(2) 0.006(2) 0.004(2)
C44 0.022(3) 0.021(3) 0.017(3) -0.002(2) 0.003(2) 0.004(2)
C45 0.033(4) 0.028(4) 0.021(3) 0.004(3) 0.005(3) 0.012(3)
C46 0.039(4) 0.022(3) 0.023(3) 0.004(3) 0.012(3) 0.001(3)
C47 0.024(3) 0.022(3) 0.027(3) -0.004(3) 0.007(3) -0.007(3)
C48 0.020(3) 0.027(3) 0.018(3) 0.003(3) 0.004(2) 0.002(3)
C49 0.019(3) 0.021(3) 0.016(3) 0.001(2) 0.000(2) 0.004(2)
C50 0.020(3) 0.026(3) 0.024(3) 0.003(3) 0.004(2) 0.005(3)
C51 0.022(3) 0.039(4) 0.031(4) 0.007(3) 0.011(3) 0.010(3)
C52 0.025(3) 0.046(4) 0.032(4) -0.001(3) 0.005(3) 0.021(3)
C53 0.036(4) 0.031(4) 0.030(4) 0.002(3) 0.001(3) 0.015(3)
C54 0.025(3) 0.026(3) 0.021(3) 0.003(3) 0.002(2) 0.006(3)
C55 0.030(3) 0.028(3) 0.012(3) 0.005(3) 0.000(2) 0.005(3)
C56 0.027(4) 0.029(4) 0.041(4) 0.005(3) 0.007(3) 0.004(3)
C57 0.028(4) 0.040(4) 0.062(5) 0.011(4) 0.013(3) 0.002(3)
C58 0.046(4) 0.035(4) 0.037(4) 0.009(3) -0.003(3) -0.015(3)
C59 0.061(5) 0.037(4) 0.023(4) 0.003(3) 0.014(3) 0.001(4)
C60 0.038(4) 0.032(4) 0.023(3) 0.004(3) 0.012(3) 0.002(3)
C61 0.025(3) 0.029(3) 0.017(3) 0.007(3) 0.010(2) 0.009(3)
C62 0.025(3) 0.036(4) 0.030(4) 0.006(3) 0.014(3) 0.003(3)
C63 0.035(4) 0.036(4) 0.035(4) 0.022(3) 0.012(3) 0.015(3)
C64 0.031(4) 0.053(5) 0.032(4) 0.019(4) 0.009(3) 0.014(3)
C65 0.027(3) 0.046(4) 0.025(3) 0.004(3) 0.003(3) 0.012(3)
C66 0.030(3) 0.028(4) 0.024(3) 0.006(3) 0.007(3) 0.013(3)
C67 0.021(3) 0.027(3) 0.021(3) 0.001(3) 0.000(2) 0.006(3)
C68 0.024(3) 0.031(4) 0.024(3) 0.005(3) 0.003(3) 0.008(3)
C69 0.021(3) 0.043(4) 0.026(3) -0.004(3) 0.001(3) 0.004(3)
C70 0.022(3) 0.028(4) 0.047(4) -0.007(3) -0.004(3) 0.003(3)
C71 0.031(4) 0.028(4) 0.039(4) 0.009(3) 0.003(3) 0.005(3)
C72 0.025(3) 0.036(4) 0.029(4) 0.010(3) 0.005(3) 0.004(3)
Cl1 0.0537(10) 0.0290(9) 0.0211(8) 0.0016(7) 0.0033(7) 0.0140(8)
O1 0.118(5) 0.056(4) 0.043(3) -0.015(3) 0.028(3) 0.019(3)
O2 0.050(3) 0.052(3) 0.079(4) -0.002(3) -0.014(3) 0.028(3)
O3 0.071(4) 0.034(3) 0.047(3) 0.007(2) 0.019(3) 0.001(3)
O4 0.061(3) 0.042(3) 0.037(3) 0.018(2) 0.001(2) 0.018(2)
C73 0.069(5) 0.057(5) 0.041(5) -0.008(4) 0.018(4) 0.013(4)
Cl2 0.0507(11) 0.0550(12) 0.0546(12) 0.0276(10) 0.0176(9) 0.0130(9)
Cl3 0.0651(13) 0.0753(15) 0.0577(13) 0.0089(11) 0.0182(10) 0.0349(12)
C74 0.096(7) 0.047(5) 0.062(6) 0.011(4) -0.005(5) -0.003(5)
Cl4 0.0652(15) 0.101(2) 0.0792(17) 0.0432(15) 0.0118(12) 0.0067(14)
Cl5 0.158(3) 0.0591(16) 0.0790(18) 0.0016(13) -0.0140(17) 0.0476(17)
Cl6A 0.072(2) 0.083(4) 0.096(2) 0.024(2) -0.0133(19) -0.0179(14)
Cl7A 0.072(2) 0.083(4) 0.096(2) 0.024(2) -0.0133(19) -0.0179(14)
Cl6B 0.072(2) 0.083(4) 0.096(2) 0.024(2) -0.0133(19) -0.0179(14)
Cl7B 0.072(2) 0.083(4) 0.096(2) 0.024(2) -0.0133(19) -0.0179(14)
Cl8A 0.122(3) 0.111(3) 0.153(5) -0.028(3) 0.027(3) 0.040(3)
Cl9A 0.122(3) 0.111(3) 0.153(5) -0.028(3) 0.027(3) 0.040(3)
Cl8B 0.122(3) 0.111(3) 0.153(5) -0.028(3) 0.027(3) 0.040(3)
Cl9B 0.122(3) 0.111(3) 0.153(5) -0.028(3) 0.027(3) 0.040(3)
Cl8C 0.122(3) 0.111(3) 0.153(5) -0.028(3) 0.027(3) 0.040(3)
Cl9C 0.122(3) 0.111(3) 0.153(5) -0.028(3) 0.027(3) 0.040(3)

loop_
_atom_type_symbol
_atom_type_description
_atom_type_scat_dispersion_real
_atom_type_scat_dispersion_imag
_atom_type_scat_source
C C 0.0033 0.0016 'International Tables Vol C Tables 4.2.6.8 and 6.1.1.4'
H H 0.0000 0.0000 'International Tables Vol C Tables 4.2.6.8 and 6.1.1.4'
F F 0.0171 0.0103 'International Tables Vol C Tables 4.2.6.8 and 6.1.1.4'
P P 0.1023 0.0942 'International Tables Vol C Tables 4.2.6.8 and 6.1.1.4'
Cl Cl 0.1484 0.1585 'International Tables Vol C Tables 4.2.6.8 and 6.1.1.4'
Pd Pd -0.9988 1.0072 'International Tables Vol C Tables 4.2.6.8 and 6.1.1.4'
Ag Ag -0.8971 1.1015 'International Tables Vol C Tables 4.2.6.8 and 6.1.1.4'
Pt Pt -1.7033 8.3905 'International Tables Vol C Tables 4.2.6.8 and 6.1.1.4'
O O 0.0106 0.0060 'International Tables Vol C Tables 4.2.6.8 and 6.1.1.4'

loop_
_geom_angle_atom_site_label_1
_geom_angle_atom_site_label_2
_geom_angle_atom_site_label_3
_geom_angle
_geom_angle_site_symmetry_1
_geom_angle_site_symmetry_3
_geom_angle_publ_flag
C7 Pt C1 86.9(2) . . ?
C7 Pt P1 169.24(14) . . ?
C1 Pt P1 84.60(14) . . ?
C7 Pt P2 82.99(14) . . ?
C1 Pt P2 164.78(14) . . ?
P1 Pt P2 106.60(5) . . ?
C7 Pt Pd 135.70(14) . . ?
C1 Pt Pd 137.34(14) . . ?
P1 Pt Pd 52.84(3) . . ?
P2 Pt Pd 54.20(3) . . ?
P1 Pd P3 111.82(5) . . ?
P1 Pd P2 109.92(5) . . ?
P3 Pd P2 138.07(5) . . ?
P1 Pd Pt 54.83(4) . . ?
P3 Pd Pt 166.31(4) . . ?
P2 Pd Pt 55.55(3) . . ?
P1 Pd Ag 169.07(4) . . ?
P3 Pd Ag 76.74(4) . . ?
P2 Pd Ag 62.38(4) . . ?
Pt Pd Ag 116.122(18) . . ?
P4 Ag P2 131.59(5) . . ?
P4 Ag Pd 173.45(4) . . ?
P2 Ag Pd 51.70(3) . . ?
C13 P1 C19 108.0(2) . . ?
C13 P1 Pd 111.42(17) . . ?
C19 P1 Pd 126.78(18) . . ?
C13 P1 Pt 119.66(19) . . ?
C19 P1 Pt 115.71(17) . . ?
Pd P1 Pt 72.32(4) . . ?
C31 P2 C25 108.7(2) . . ?
C31 P2 Pd 107.79(18) . . ?
C25 P2 Pd 138.04(19) . . ?
C31 P2 Pt 108.90(18) . . ?
C25 P2 Pt 115.43(17) . . ?
Pd P2 Pt 70.25(4) . . ?
C31 P2 Ag 98.67(17) . . ?
C25 P2 Ag 88.63(17) . . ?
Pd P2 Ag 65.92(4) . . ?
Pt P2 Ag 133.49(6) . . ?
C43 P3 C49 107.3(2) . . ?
C43 P3 C37 105.2(2) . . ?
C49 P3 C37 103.4(2) . . ?
C43 P3 Pd 111.19(18) . . ?
C49 P3 Pd 111.91(18) . . ?
C37 P3 Pd 117.04(17) . . ?
C67 P4 C55 108.0(3) . . ?
C67 P4 C61 105.1(3) . . ?
C55 P4 C61 107.2(3) . . ?
C67 P4 Ag 112.39(19) . . ?
C55 P4 Ag 112.81(19) . . ?
C61 P4 Ag 110.88(18) . . ?
C6 C1 C2 115.5(5) . . ?
C6 C1 Pt 120.1(4) . . ?
C2 C1 Pt 124.4(4) . . ?
F1 C2 C3 117.6(5) . . ?
F1 C2 C1 120.0(5) . . ?
C3 C2 C1 122.4(6) . . ?
F2 C3 C4 119.9(5) . . ?
F2 C3 C2 120.7(6) . . ?
C4 C3 C2 119.5(6) . . ?
F3 C4 C3 120.7(6) . . ?
F3 C4 C5 119.2(6) . . ?
C3 C4 C5 120.1(5) . . ?
F4 C5 C4 119.7(5) . . ?
F4 C5 C6 121.6(6) . . ?
C4 C5 C6 118.6(6) . . ?
F5 C6 C1 119.9(5) . . ?
F5 C6 C5 116.2(5) . . ?
C1 C6 C5 123.8(5) . . ?
C8 C7 C12 114.8(5) . . ?
C8 C7 Pt 125.4(4) . . ?
C12 C7 Pt 119.7(4) . . ?
F6 C8 C9 117.3(5) . . ?
F6 C8 C7 119.7(5) . . ?
C9 C8 C7 122.9(5) . . ?
C10 C9 F7 119.8(5) . . ?
C10 C9 C8 120.3(5) . . ?
F7 C9 C8 119.9(6) . . ?
F8 C10 C9 120.8(6) . . ?
F8 C10 C11 119.4(6) . . ?
C9 C10 C11 119.8(6) . . ?
F9 C11 C12 122.3(6) . . ?
F9 C11 C10 119.3(6) . . ?
C12 C11 C10 118.4(6) . . ?
F10 C12 C11 116.7(5) . . ?
F10 C12 C7 119.5(5) . . ?
C11 C12 C7 123.7(5) . . ?
C18 C13 C14 119.5(5) . . ?
C18 C13 P1 122.1(4) . . ?
C14 C13 P1 117.5(4) . . ?
C15 C14 C13 120.0(5) . . ?
C14 C15 C16 119.7(6) . . ?
C17 C16 C15 121.1(6) . . ?
C16 C17 C18 119.9(6) . . ?
C17 C18 C13 119.9(6) . . ?
C20 C19 C24 119.5(5) . . ?
C20 C19 P1 119.9(4) . . ?
C24 C19 P1 120.0(4) . . ?
C21 C20 C19 119.6(5) . . ?
C20 C21 C22 120.3(6) . . ?
C23 C22 C21 120.1(6) . . ?
C22 C23 C24 120.7(6) . . ?
C23 C24 C19 119.8(5) . . ?
C30 C25 C26 119.7(5) . . ?
C30 C25 P2 117.9(4) . . ?
C26 C25 P2 122.2(4) . . ?
C27 C26 C25 119.5(6) . . ?
C28 C27 C26 120.6(6) . . ?
C27 C28 C29 119.9(6) . . ?
C30 C29 C28 119.8(6) . . ?
C29 C30 C25 120.5(5) . . ?
C36 C31 C32 119.0(5) . . ?
C36 C31 P2 119.2(4) . . ?
C32 C31 P2 121.0(4) . . ?
C33 C32 C31 119.5(6) . . ?
C34 C33 C32 120.5(6) . . ?
C33 C34 C35 120.6(6) . . ?
C36 C35 C34 119.2(6) . . ?
C35 C36 C31 121.1(5) . . ?
C42 C37 C38 119.7(5) . . ?
C42 C37 P3 122.5(4) . . ?
C38 C37 P3 117.9(4) . . ?
C37 C38 C39 120.6(5) . . ?
C38 C39 C40 120.4(5) . . ?
C41 C40 C39 118.7(5) . . ?
C40 C41 C42 121.6(5) . . ?
C37 C42 C41 119.1(5) . . ?
C44 C43 C48 119.2(5) . . ?
C44 C43 P3 119.7(4) . . ?
C48 C43 P3 121.1(4) . . ?
C45 C44 C43 120.6(5) . . ?
C46 C45 C44 120.2(5) . . ?
C45 C46 C47 119.6(5) . . ?
C46 C47 C48 121.0(5) . . ?
C47 C48 C43 119.4(5) . . ?
C50 C49 C54 118.7(5) . . ?
C50 C49 P3 123.4(4) . . ?
C54 C49 P3 117.7(4) . . ?
C51 C50 C49 120.2(5) . . ?
C52 C51 C50 120.1(5) . . ?
C51 C52 C53 120.4(6) . . ?
C54 C53 C52 119.7(6) . . ?
C53 C54 C49 120.8(5) . . ?
C56 C55 C60 119.0(6) . . ?
C56 C55 P4 123.3(5) . . ?
C60 C55 P4 117.5(4) . . ?
C57 C56 C55 120.0(6) . . ?
C56 C57 C58 120.6(6) . . ?
C59 C58 C57 119.8(6) . . ?
C58 C59 C60 119.9(7) . . ?
C59 C60 C55 120.6(6) . . ?
C66 C61 C62 118.7(5) . . ?
C66 C61 P4 118.2(4) . . ?
C62 C61 P4 122.8(5) . . ?
C63 C62 C61 120.4(6) . . ?
C64 C63 C62 120.2(6) . . ?
C63 C64 C65 120.0(6) . . ?
C64 C65 C66 120.3(6) . . ?
C61 C66 C65 120.4(6) . . ?
C72 C67 C68 118.4(5) . . ?
C72 C67 P4 118.7(4) . . ?
C68 C67 P4 122.9(4) . . ?
C69 C68 C67 120.8(6) . . ?
C68 C69 C70 119.7(6) . . ?
C71 C70 C69 121.0(6) . . ?
C70 C71 C72 119.5(6) . . ?
C71 C72 C67 120.5(6) . . ?
O1 Cl1 O4 110.3(3) . . ?
O1 Cl1 O3 111.6(3) . . ?
O4 Cl1 O3 110.3(3) . . ?
O1 Cl1 O2 108.6(3) . . ?
O4 Cl1 O2 108.0(3) . . ?
O3 Cl1 O2 108.0(3) . . ?
Cl3 C73 Cl2 112.5(4) . . ?
Cl4 C74 Cl5 111.3(4) . . ?
Cl6A C75A Cl7A 115.0(6) . . ?
Cl7B C75B Cl6B 108.9(5) . . ?
Cl9A C76A Cl8A 104.4(3) . . ?
Cl9B C76B Cl8B 105.0(3) . . ?
Cl9C C76C Cl8C 103.0(3) . . ?
Cl8C Cl8C C76C 101.4(11) 2_775 . ?

loop_
_geom_bond_atom_site_label_1
_geom_bond_atom_site_label_2
_geom_bond_distance
_geom_bond_site_symmetry_2
_geom_bond_publ_flag
Pt C7 2.066(5) . ?
Pt C1 2.066(5) . ?
Pt P1 2.2959(14) . ?
Pt P2 2.3447(13) . ?
Pt Pd 2.6760(4) . ?
Pd P1 2.2384(14) . ?
Pd P3 2.2686(14) . ?
Pd P2 2.3060(14) . ?
Pd Ag 2.6829(6) . ?
Ag P4 2.4049(14) . ?
Ag P2 2.6037(14) . ?
P1 C13 1.789(5) . ?
P1 C19 1.806(6) . ?
P2 C31 1.816(5) . ?
P2 C25 1.818(6) . ?
P3 C43 1.811(5) . ?
P3 C49 1.811(6) . ?
P3 C37 1.820(5) . ?
P4 C67 1.802(6) . ?
P4 C55 1.815(6) . ?
P4 C61 1.823(6) . ?
F1 C2 1.354(7) . ?
F2 C3 1.346(6) . ?
F3 C4 1.347(6) . ?
F4 C5 1.340(7) . ?
F5 C6 1.357(6) . ?
F6 C8 1.358(6) . ?
F7 C9 1.363(6) . ?
F8 C10 1.339(6) . ?
F9 C11 1.324(7) . ?
F10 C12 1.357(6) . ?
C1 C6 1.376(8) . ?
C1 C2 1.390(7) . ?
C2 C3 1.382(8) . ?
C3 C4 1.374(9) . ?
C4 C5 1.375(8) . ?
C5 C6 1.378(8) . ?
C7 C8 1.381(7) . ?
C7 C12 1.386(8) . ?
C8 C9 1.376(8) . ?
C9 C10 1.353(9) . ?
C10 C11 1.383(8) . ?
C11 C12 1.382(8) . ?
C13 C18 1.394(7) . ?
C13 C14 1.394(8) . ?
C14 C15 1.370(7) . ?
C15 C16 1.394(8) . ?
C16 C17 1.354(9) . ?
C17 C18 1.387(7) . ?
C19 C20 1.392(7) . ?
C19 C24 1.398(7) . ?
C20 C21 1.384(8) . ?
C21 C22 1.386(8) . ?
C22 C23 1.363(8) . ?
C23 C24 1.380(8) . ?
C25 C30 1.384(7) . ?
C25 C26 1.395(7) . ?
C26 C27 1.377(8) . ?
C27 C28 1.377(8) . ?
C28 C29 1.391(8) . ?
C29 C30 1.371(8) . ?
C31 C36 1.392(8) . ?
C31 C32 1.401(7) . ?
C32 C33 1.384(8) . ?
C33 C34 1.368(9) . ?
C34 C35 1.393(8) . ?
C35 C36 1.371(8) . ?
C37 C42 1.384(7) . ?
C37 C38 1.385(7) . ?
C38 C39 1.388(7) . ?
C39 C40 1.389(7) . ?
C40 C41 1.375(8) . ?
C41 C42 1.401(7) . ?
C43 C44 1.396(7) . ?
C43 C48 1.399(7) . ?
C44 C45 1.385(7) . ?
C45 C46 1.382(8) . ?
C46 C47 1.385(8) . ?
C47 C48 1.391(7) . ?
C49 C50 1.397(7) . ?
C49 C54 1.402(8) . ?
C50 C51 1.391(8) . ?
C51 C52 1.376(8) . ?
C52 C53 1.394(8) . ?
C53 C54 1.374(8) . ?
C55 C56 1.379(8) . ?
C55 C60 1.393(8) . ?
C56 C57 1.377(8) . ?
C57 C58 1.383(9) . ?
C58 C59 1.365(9) . ?
C59 C60 1.381(9) . ?
C61 C66 1.386(8) . ?
C61 C62 1.397(8) . ?
C62 C63 1.389(8) . ?
C63 C64 1.373(9) . ?
C64 C65 1.378(8) . ?
C65 C66 1.390(8) . ?
C67 C72 1.396(8) . ?
C67 C68 1.396(8) . ?
C68 C69 1.365(8) . ?
C69 C70 1.384(8) . ?
C70 C71 1.368(8) . ?
C71 C72 1.382(8) . ?
Cl1 O1 1.415(5) . ?
Cl1 O4 1.419(4) . ?
Cl1 O3 1.424(5) . ?
Cl1 O2 1.453(5) . ?
C73 Cl3 1.735(7) . ?
C73 Cl2 1.754(7) . ?
C74 Cl4 1.723(7) . ?
C74 Cl5 1.773(8) . ?
C75A Cl6A 1.726(5) . ?
C75A Cl7A 1.743(5) . ?
C75B Cl7B 1.742(5) . ?
C75B Cl6B 1.743(5) . ?
C76A Cl9A 1.7401(10) . ?
C76A Cl8A 1.7401(10) . ?
C76B Cl9B 1.7398(11) . ?
C76B Cl8B 1.7401(11) . ?
C76C Cl9C 1.7401(11) . ?
C76C Cl8C 1.7400(11) . ?
Cl8C Cl8C 1.511(16) 2_775 ?
